data_7246949
loop_
_publ_author_name
'Kang, Hai-Peng'
'Zhou, Han-Chen'
'Tang, Xiong'
'Liu, Chang'
'Li, Yong-Hua'
'Zhang, Hao-Zhe'
'Su, Jian'
'Ferbinteanu, Marilena'
'Wu, Hua-Yu'
'Wang, Shi'

_publ_section_title
;
 An AIE-active tetraphenylethene functionalized silver-tetrazolate
 coordination polymer for selective fluorescence sensing of explosives
;
_journal_issue 29
_journal_name_full CrystEngComm
_journal_page_first 4231
_journal_page_last 4237
_journal_paper_doi 10.1039/D3CE00598D
_journal_volume 25
_journal_year 2023
_chemical_formula_sum 'C30 H19 Ag N16'
_chemical_formula_weight 711.48
_space_group_IT_number 14
_space_group_name_Hall '-P 2ybc'
_space_group_name_H-M_alt 'P 1 21/c 1'
_atom_sites_solution_hydrogens geom
_atom_sites_solution_primary direct
_atom_sites_solution_secondary difmap
_audit_creation_method SHELXL-97
_audit_update_record
;
2022-06-23 deposited with the CCDC.	2023-06-29 downloaded from the CCDC.
;
_cell_angle_alpha 90.00
_cell_angle_beta 95.79(2)
_cell_angle_gamma 90.00
_cell_formula_units_Z 4
_cell_length_a 14.312(16)
_cell_length_b 8.755(10)
_cell_length_c 25.39(3)
_cell_measurement_temperature 100(2)
_cell_volume 3165(6)
_computing_structure_refinement 'SHELXL-97 (Sheldrick, 1997)'
_computing_structure_solution 'SHELXS-97 (Sheldrick, 1990)'
_diffrn_ambient_temperature 100(2)
_diffrn_measured_fraction_theta_full 0.999
_diffrn_measured_fraction_theta_max 0.999
_diffrn_radiation_monochromator graphite
_diffrn_radiation_source 'fine-focus sealed tube'
_diffrn_radiation_type MoK\a
_diffrn_radiation_wavelength 0.71073
_diffrn_reflns_av_R_equivalents 0.0902
_diffrn_reflns_av_sigmaI/netI 0.0906
_diffrn_reflns_limit_h_max 16
_diffrn_reflns_limit_h_min -17
_diffrn_reflns_limit_k_max 10
_diffrn_reflns_limit_k_min -8
_diffrn_reflns_limit_l_max 26
_diffrn_reflns_limit_l_min -30
_diffrn_reflns_number 18258
_diffrn_reflns_theta_full 25.00
_diffrn_reflns_theta_max 25.00
_diffrn_reflns_theta_min 1.43
_exptl_absorpt_coefficient_mu 0.686
_exptl_crystal_density_diffrn 1.493
_exptl_crystal_density_method 'not measured'
_exptl_crystal_F_000 1432
_refine_diff_density_max 0.785
_refine_diff_density_min -0.710
_refine_diff_density_rms 0.185
_refine_ls_extinction_coef 0.0056(5)
_refine_ls_extinction_expression Fc^*^=kFc[1+0.001xFc^2^\l^3^/sin(2\q)]^-1/4^
_refine_ls_extinction_method SHELXL
_refine_ls_goodness_of_fit_ref 1.050
_refine_ls_hydrogen_treatment mixed
_refine_ls_matrix_type full
_refine_ls_number_parameters 429
_refine_ls_number_reflns 5560
_refine_ls_number_restraints 0
_refine_ls_restrained_S_all 1.050
_refine_ls_R_factor_all 0.1042
_refine_ls_R_factor_gt 0.0514
_refine_ls_shift/su_max 0.000
_refine_ls_shift/su_mean 0.000
_refine_ls_structure_factor_coef Fsqd
_refine_ls_weighting_details 'calc w=1/[\s^2^(Fo^2^)+(0.0733P)^2^+0.0000P] where P=(Fo^2^+2Fc^2^)/3'
_refine_ls_weighting_scheme calc
_refine_ls_wR_factor_gt 0.1132
_refine_ls_wR_factor_ref 0.1477
_reflns_number_gt 3575
_reflns_number_total 5560
_reflns_threshold_expression >2sigma(I)
_cod_data_source_file d3ce00598d2.cif
_cod_data_source_block 333
_cod_depositor_comments 'Adding full bibliography for 7246949.cif.'
_cod_database_code 7246949

loop_
_symmetry_equiv_pos_as_xyz
'x, y, z'
'-x, y+1/2, -z+1/2'
'-x, -y, -z'
'x, -y-1/2, z-1/2'

loop_
_atom_site_label
_atom_site_type_symbol
_atom_site_fract_x
_atom_site_fract_y
_atom_site_fract_z
_atom_site_U_iso_or_equiv
_atom_site_adp_type
_atom_site_occupancy
_atom_site_symmetry_multiplicity
_atom_site_calc_flag
_atom_site_refinement_flags
_atom_site_disorder_assembly
_atom_site_disorder_group
C1 C -0.8331(3) -0.1397(6) 0.3593(2) 0.0172(13) Uani 1 1 d . . .
C2 C -0.8696(3) -0.1007(6) 0.3077(2) 0.0160(12) Uani 1 1 d . . .
C3 C -0.9763(3) -0.0856(7) 0.2918(2) 0.0156(12) Uani 1 1 d . . .
C4 C -1.0375(3) -0.0128(7) 0.3268(2) 0.0183(13) Uani 1 1 d . . .
H1 H -1.0113 0.0290 0.3595 0.022 Uiso 1 1 calc R . .
C5 C -1.1362(3) -0.0035(7) 0.3125(2) 0.0190(13) Uani 1 1 d . . .
H2 H -1.1753 0.0436 0.3359 0.023 Uiso 1 1 calc R . .
C6 C -1.1761(3) -0.0643(7) 0.2637(2) 0.0196(13) Uani 1 1 d . . .
C7 C -1.1162(4) -0.1284(7) 0.2269(2) 0.0226(14) Uani 1 1 d . . .
H3 H -1.1424 -0.1632 0.1931 0.027 Uiso 1 1 calc R . .
C8 C -1.0176(3) -0.1390(7) 0.2414(2) 0.0206(13) Uani 1 1 d . . .
H4 H -0.9785 -0.1822 0.2172 0.025 Uiso 1 1 calc R . .
C9 C -1.2823(4) -0.0681(7) 0.2498(2) 0.0191(13) Uani 1 1 d . . .
N1 N -1.3488(3) -0.0440(6) 0.28533(19) 0.0248(12) Uani 1 1 d . . .
H5 H -1.3372 -0.0229 0.3192 0.030 Uiso 1 1 calc R . .
N2 N -1.4355(3) -0.0592(6) 0.25785(19) 0.0299(13) Uani 1 1 d . . .
N3 N -1.4183(3) -0.0937(6) 0.20768(19) 0.0272(12) Uani 1 1 d . . .
N4 N -1.3245(3) -0.0998(6) 0.20019(19) 0.0268(12) Uani 1 1 d . . .
C10 C -0.8952(3) -0.1979(6) 0.4020(2) 0.0171(13) Uani 1 1 d . . .
C11 C -0.8851(3) -0.1326(7) 0.4535(2) 0.0216(14) Uani 1 1 d . . .
H6 H -0.8373 -0.0591 0.4623 0.026 Uiso 1 1 calc R . .
C12 C -0.9461(3) -0.1762(7) 0.4925(2) 0.0182(12) Uani 1 1 d . . .
H7 H -0.9386 -0.1312 0.5267 0.022 Uiso 1 1 calc R . .
C13 C -1.0191(3) -0.2885(6) 0.4798(2) 0.0171(13) Uani 1 1 d . . .
C14 C -1.0241(3) -0.3633(6) 0.4296(2) 0.0151(12) Uani 1 1 d . . .
H8 H -1.0685 -0.4427 0.4217 0.018 Uiso 1 1 calc R . .
C15 C -0.9624(3) -0.3195(7) 0.3911(2) 0.0175(12) Uani 1 1 d . . .
H9 H -0.9658 -0.3712 0.3581 0.021 Uiso 1 1 calc R . .
C16 C -1.0905(3) -0.3149(6) 0.5196(2) 0.0171(12) Uani 1 1 d . . .
N5 N -1.0842(3) -0.2624(6) 0.57057(18) 0.0225(11) Uani 1 1 d . . .
N6 N -1.1693(3) -0.3003(6) 0.58999(18) 0.0242(12) Uani 1 1 d . . .
N7 N -1.2264(3) -0.3702(6) 0.55300(18) 0.0237(12) Uani 1 1 d . . .
N8 N -1.1772(3) -0.3835(6) 0.5085(2) 0.0194(12) Uani 1 1 d . . .
H10 H -1.200(4) -0.412(7) 0.483(2) 0.011(17) Uiso 1 1 d . . .
C17 C -0.8076(3) -0.0798(7) 0.2615(2) 0.0155(12) Uani 1 1 d . . .
C18 C -0.7276(3) -0.1759(7) 0.2565(2) 0.0196(12) Uani 1 1 d . . .
H11 H -0.7095 -0.2487 0.2833 0.024 Uiso 1 1 calc R . .
C19 C -0.6750(3) -0.1639(7) 0.2119(2) 0.0166(12) Uani 1 1 d . . .
H12 H -0.6224 -0.2288 0.2095 0.020 Uiso 1 1 calc R . .
C20 C -0.7005(3) -0.0548(7) 0.1706(2) 0.0170(13) Uani 1 1 d . . .
C21 C -0.7786(3) 0.0460(7) 0.1764(2) 0.0189(13) Uani 1 1 d . . .
H13 H -0.7949 0.1222 0.1504 0.023 Uiso 1 1 calc R . .
C22 C -0.8315(3) 0.0322(7) 0.2208(2) 0.0185(13) Uani 1 1 d . . .
H14 H -0.8836 0.0980 0.2236 0.022 Uiso 1 1 calc R . .
C23 C -0.6479(3) -0.0514(7) 0.1218(2) 0.0173(13) Uani 1 1 d . . .
N9 N -0.6811(3) 0.0025(6) 0.07293(18) 0.0236(12) Uani 1 1 d . . .
N10 N -0.6085(3) -0.0239(6) 0.04041(19) 0.0250(12) Uani 1 1 d . . .
N11 N -0.5358(3) -0.0905(6) 0.06977(18) 0.0217(11) Uani 1 1 d . . .
N12 N -0.5578(3) -0.1096(6) 0.12111(17) 0.0199(11) Uani 1 1 d . . .
Ag1 Ag -0.39769(3) -0.16632(6) 0.038541(18) 0.0296(2) Uani 1 1 d . . .
C24 C -0.7280(3) -0.3785(7) -0.1220(2) 0.0182(13) Uani 1 1 d . . .
C25 C -0.6743(3) -0.5103(7) -0.1362(2) 0.0172(12) Uani 1 1 d . . .
H15 H -0.7049 -0.5905 -0.1564 0.021 Uiso 1 1 calc R . .
C26 C -0.5752(3) -0.5204(7) -0.1199(2) 0.0189(13) Uani 1 1 d . . .
H16 H -0.5403 -0.6056 -0.1304 0.023 Uiso 1 1 calc R . .
C27 C -0.5292(3) -0.4027(7) -0.0881(2) 0.0171(12) Uani 1 1 d . . .
C28 C -0.5833(4) -0.2752(7) -0.0720(2) 0.0250(14) Uani 1 1 d . . .
H17 H -0.5534 -0.1983 -0.0499 0.030 Uiso 1 1 calc R . .
C29 C -0.6805(3) -0.2636(7) -0.0887(2) 0.0215(13) Uani 1 1 d . . .
H18 H -0.7149 -0.1785 -0.0778 0.026 Uiso 1 1 calc R . .
C30 C -0.4251(4) -0.4150(7) -0.0700(2) 0.0220(13) Uani 1 1 d . . .
N13 N -0.3589(3) -0.4741(6) -0.10071(19) 0.0280(13) Uani 1 1 d . . .
H19 H -0.3704 -0.5072 -0.1335 0.034 Uiso 1 1 calc R . .
N14 N -0.2710(3) -0.4724(6) -0.0712(2) 0.0309(13) Uani 1 1 d . . .
N15 N -0.2848(3) -0.4151(6) -0.0244(2) 0.0288(13) Uani 1 1 d . . .
N16 N -0.3805(3) -0.3762(6) -0.02232(19) 0.0251(12) Uani 1 1 d . . .

loop_
_atom_site_aniso_label
_atom_site_aniso_U_11
_atom_site_aniso_U_22
_atom_site_aniso_U_33
_atom_site_aniso_U_23
_atom_site_aniso_U_13
_atom_site_aniso_U_12
C1 0.010(2) 0.022(4) 0.020(3) 0.001(3) 0.004(2) -0.001(2)
C2 0.013(2) 0.016(3) 0.019(3) -0.006(2) 0.003(2) -0.001(2)
C3 0.015(2) 0.019(3) 0.013(3) 0.001(2) 0.005(2) -0.001(2)
C4 0.015(2) 0.028(4) 0.012(3) -0.001(3) 0.002(2) -0.003(3)
C5 0.018(3) 0.022(3) 0.019(3) 0.001(3) 0.007(2) 0.001(3)
C6 0.015(3) 0.027(4) 0.017(3) 0.003(3) 0.000(2) 0.005(2)
C7 0.021(3) 0.030(4) 0.016(3) 0.002(3) -0.001(2) -0.004(3)
C8 0.017(3) 0.032(4) 0.014(3) 0.002(3) 0.006(2) 0.000(3)
C9 0.017(3) 0.022(3) 0.017(3) 0.004(3) -0.001(2) -0.003(2)
N1 0.017(2) 0.042(3) 0.015(3) 0.000(2) -0.0037(19) -0.002(2)
N2 0.018(2) 0.048(4) 0.024(3) -0.002(3) 0.000(2) -0.001(2)
N3 0.018(2) 0.040(3) 0.024(3) -0.001(2) 0.005(2) 0.006(2)
N4 0.018(2) 0.038(3) 0.025(3) 0.000(2) 0.003(2) 0.003(2)
C10 0.009(2) 0.023(4) 0.019(3) 0.009(2) 0.002(2) 0.001(2)
C11 0.011(2) 0.033(4) 0.020(3) 0.000(3) 0.001(2) -0.009(2)
C12 0.010(2) 0.028(3) 0.016(3) -0.003(3) 0.000(2) -0.002(2)
C13 0.012(2) 0.021(3) 0.019(3) 0.001(2) 0.002(2) 0.004(2)
C14 0.009(2) 0.023(3) 0.013(3) 0.000(2) -0.0038(19) -0.006(2)
C15 0.010(2) 0.030(4) 0.013(3) 0.000(3) 0.0010(19) -0.001(3)
C16 0.011(2) 0.024(4) 0.016(3) 0.001(3) 0.003(2) -0.005(2)
N5 0.017(2) 0.032(3) 0.019(3) 0.001(2) 0.0041(19) -0.003(2)
N6 0.016(2) 0.038(4) 0.019(3) 0.006(2) 0.0035(19) -0.002(2)
N7 0.013(2) 0.041(4) 0.018(3) 0.003(2) 0.0071(19) -0.003(2)
N8 0.016(2) 0.028(3) 0.014(3) -0.001(2) -0.001(2) -0.003(2)
C17 0.011(2) 0.022(3) 0.013(3) 0.000(2) 0.004(2) -0.003(2)
C18 0.019(3) 0.025(3) 0.015(3) 0.005(3) 0.001(2) 0.000(3)
C19 0.013(2) 0.022(3) 0.016(3) 0.002(3) 0.006(2) 0.008(2)
C20 0.010(2) 0.028(4) 0.013(3) 0.001(3) 0.003(2) -0.001(2)
C21 0.016(3) 0.029(4) 0.011(3) 0.003(3) 0.003(2) 0.004(2)
C22 0.013(2) 0.025(4) 0.018(3) -0.001(3) 0.005(2) 0.000(2)
C23 0.012(2) 0.023(3) 0.017(3) 0.003(3) 0.004(2) -0.002(2)
N9 0.016(2) 0.037(3) 0.019(3) 0.007(2) 0.0058(19) 0.003(2)
N10 0.014(2) 0.038(3) 0.024(3) 0.006(2) 0.005(2) 0.004(2)
N11 0.017(2) 0.033(3) 0.016(3) 0.003(2) 0.0047(19) -0.003(2)
N12 0.017(2) 0.032(3) 0.012(3) 0.002(2) 0.0041(18) 0.000(2)
Ag1 0.0180(2) 0.0494(4) 0.0228(3) 0.0019(3) 0.00924(17) 0.0080(2)
C24 0.013(2) 0.030(4) 0.012(3) 0.004(3) 0.004(2) 0.005(2)
C25 0.013(2) 0.023(3) 0.015(3) -0.006(3) -0.003(2) -0.001(2)
C26 0.017(3) 0.024(4) 0.017(3) 0.000(3) 0.005(2) 0.004(3)
C27 0.012(2) 0.022(3) 0.017(3) 0.005(3) 0.000(2) 0.004(2)
C28 0.017(3) 0.036(4) 0.022(3) -0.007(3) -0.001(2) -0.004(3)
C29 0.016(3) 0.029(4) 0.020(3) -0.005(3) 0.004(2) 0.008(3)
C30 0.019(3) 0.028(4) 0.019(3) 0.005(3) 0.004(2) -0.001(3)
N13 0.016(2) 0.045(4) 0.023(3) -0.004(3) -0.003(2) 0.003(2)
N14 0.016(2) 0.047(4) 0.028(3) -0.004(3) -0.004(2) 0.010(2)
N15 0.017(2) 0.038(3) 0.031(3) -0.004(3) 0.000(2) 0.008(2)
N16 0.016(2) 0.037(3) 0.022(3) -0.001(2) 0.0019(19) 0.002(2)

loop_
_atom_type_symbol
_atom_type_description
_atom_type_scat_dispersion_real
_atom_type_scat_dispersion_imag
_atom_type_scat_source
C C 0.0033 0.0016 'International Tables Vol C Tables 4.2.6.8 and 6.1.1.4'
H H 0.0000 0.0000 'International Tables Vol C Tables 4.2.6.8 and 6.1.1.4'
N N 0.0061 0.0033 'International Tables Vol C Tables 4.2.6.8 and 6.1.1.4'
Ag Ag -0.8971 1.1015 'International Tables Vol C Tables 4.2.6.8 and 6.1.1.4'

loop_
_geom_angle_atom_site_label_1
_geom_angle_atom_site_label_2
_geom_angle_atom_site_label_3
_geom_angle
_geom_angle_site_symmetry_1
_geom_angle_site_symmetry_3
_geom_angle_publ_flag
C2 C1 C24 121.6(5) . 4_556 ?
C2 C1 C10 123.1(4) . . ?
C24 C1 C10 115.3(4) 4_556 . ?
C1 C2 C3 122.0(4) . . ?
C1 C2 C17 123.1(4) . . ?
C3 C2 C17 114.8(4) . . ?
C8 C3 C4 117.9(5) . . ?
C8 C3 C2 120.8(4) . . ?
C4 C3 C2 121.2(5) . . ?
C5 C4 C3 120.9(5) . . ?
C5 C4 H1 119.6 . . ?
C3 C4 H1 119.6 . . ?
C6 C5 C4 120.2(5) . . ?
C6 C5 H2 119.9 . . ?
C4 C5 H2 119.9 . . ?
C5 C6 C7 120.0(5) . . ?
C5 C6 C9 121.0(5) . . ?
C7 C6 C9 119.0(5) . . ?
C8 C7 C6 119.7(5) . . ?
C8 C7 H3 120.2 . . ?
C6 C7 H3 120.2 . . ?
C7 C8 C3 121.2(5) . . ?
C7 C8 H4 119.4 . . ?
C3 C8 H4 119.4 . . ?
N4 C9 N1 111.1(4) . . ?
N4 C9 C6 123.5(5) . . ?
N1 C9 C6 125.3(5) . . ?
N2 N1 C9 107.4(4) . . ?
N2 N1 H5 126.3 . . ?
C9 N1 H5 126.3 . . ?
N3 N2 N1 105.0(4) . . ?
N2 N3 N4 114.3(4) . . ?
C9 N4 N3 102.1(4) . . ?
C11 C10 C15 118.4(5) . . ?
C11 C10 C1 119.9(5) . . ?
C15 C10 C1 121.7(5) . . ?
C10 C11 C12 121.1(5) . . ?
C10 C11 H6 119.5 . . ?
C12 C11 H6 119.5 . . ?
C11 C12 C13 120.1(5) . . ?
C11 C12 H7 119.9 . . ?
C13 C12 H7 119.9 . . ?
C14 C13 C12 118.7(5) . . ?
C14 C13 C16 123.0(5) . . ?
C12 C13 C16 118.2(5) . . ?
C13 C14 C15 120.5(5) . . ?
C13 C14 H8 119.8 . . ?
C15 C14 H8 119.8 . . ?
C14 C15 C10 120.7(5) . . ?
C14 C15 H9 119.6 . . ?
C10 C15 H9 119.6 . . ?
N5 C16 N8 108.1(4) . . ?
N5 C16 C13 126.2(4) . . ?
N8 C16 C13 125.4(5) . . ?
C16 N5 N6 106.1(4) . . ?
N7 N6 N5 110.8(4) . . ?
N6 N7 N8 106.7(4) . . ?
N6 N7 Ag1 125.2(3) . 4_456 ?
N8 N7 Ag1 117.8(3) . 4_456 ?
C16 N8 N7 108.4(5) . . ?
C16 N8 H10 129(4) . . ?
N7 N8 H10 122(4) . . ?
C18 C17 C22 117.9(5) . . ?
C18 C17 C2 121.3(5) . . ?
C22 C17 C2 120.7(4) . . ?
C19 C18 C17 121.2(5) . . ?
C19 C18 H11 119.4 . . ?
C17 C18 H11 119.4 . . ?
C18 C19 C20 120.8(5) . . ?
C18 C19 H12 119.6 . . ?
C20 C19 H12 119.6 . . ?
C19 C20 C21 118.3(5) . . ?
C19 C20 C23 119.9(5) . . ?
C21 C20 C23 121.7(5) . . ?
C22 C21 C20 120.5(5) . . ?
C22 C21 H13 119.8 . . ?
C20 C21 H13 119.8 . . ?
C21 C22 C17 121.3(5) . . ?
C21 C22 H14 119.4 . . ?
C17 C22 H14 119.4 . . ?
N9 C23 N12 110.7(4) . . ?
N9 C23 C20 126.4(4) . . ?
N12 C23 C20 122.9(5) . . ?
C23 N9 N10 105.4(4) . . ?
N11 N10 N9 108.7(4) . . ?
N11 N10 Ag1 127.9(3) . 3_455 ?
N9 N10 Ag1 115.4(3) . 3_455 ?
N10 N11 N12 109.6(4) . . ?
N10 N11 Ag1 125.2(3) . . ?
N12 N11 Ag1 125.2(3) . . ?
N11 N12 C23 105.6(4) . . ?
N11 Ag1 N16 125.67(16) . . ?
N11 Ag1 N7 142.01(17) . 4_655 ?
N16 Ag1 N7 91.71(15) . 4_655 ?
N11 Ag1 N10 100.22(16) . 3_455 ?
N16 Ag1 N10 88.89(19) . 3_455 ?
N7 Ag1 N10 85.48(15) 4_655 3_455 ?
C29 C24 C25 118.1(4) . . ?
C29 C24 C1 119.9(5) . 4 ?
C25 C24 C1 122.0(5) . 4 ?
C26 C25 C24 120.5(5) . . ?
C26 C25 H15 119.7 . . ?
C24 C25 H15 119.7 . . ?
C27 C26 C25 120.2(5) . . ?
C27 C26 H16 119.9 . . ?
C25 C26 H16 119.9 . . ?
C26 C27 C28 119.3(5) . . ?
C26 C27 C30 120.2(5) . . ?
C28 C27 C30 120.4(5) . . ?
C29 C28 C27 120.6(5) . . ?
C29 C28 H17 119.7 . . ?
C27 C28 H17 119.7 . . ?
C28 C29 C24 121.2(5) . . ?
C28 C29 H18 119.4 . . ?
C24 C29 H18 119.4 . . ?
N16 C30 N13 108.0(5) . . ?
N16 C30 C27 127.8(5) . . ?
N13 C30 C27 124.1(5) . . ?
C30 N13 N14 108.9(5) . . ?
C30 N13 H19 125.6 . . ?
N14 N13 H19 125.6 . . ?
N15 N14 N13 106.1(4) . . ?
N14 N15 N16 110.9(4) . . ?
C30 N16 N15 106.1(4) . . ?
C30 N16 Ag1 133.6(4) . . ?
N15 N16 Ag1 111.4(3) . . ?

loop_
_geom_bond_atom_site_label_1
_geom_bond_atom_site_label_2
_geom_bond_distance
_geom_bond_site_symmetry_2
_geom_bond_publ_flag
C1 C2 1.402(8) . ?
C1 C24 1.541(7) 4_556 ?
C1 C10 1.555(7) . ?
C2 C3 1.544(7) . ?
C2 C17 1.551(7) . ?
C3 C8 1.434(8) . ?
C3 C4 1.455(7) . ?
C4 C5 1.425(7) . ?
C4 H1 0.9500 . ?
C5 C6 1.417(8) . ?
C5 H2 0.9500 . ?
C6 C7 1.444(8) . ?
C6 C9 1.526(7) . ?
C7 C8 1.426(7) . ?
C7 H3 0.9500 . ?
C8 H4 0.9500 . ?
C9 N4 1.369(7) . ?
C9 N1 1.391(7) . ?
N1 N2 1.368(6) . ?
N1 H5 0.8800 . ?
N2 N3 1.356(7) . ?
N3 N4 1.375(6) . ?
C10 C11 1.423(8) . ?
C10 C15 1.443(7) . ?
C11 C12 1.435(7) . ?
C11 H6 0.9500 . ?
C12 C13 1.447(7) . ?
C12 H7 0.9500 . ?
C13 C14 1.427(8) . ?
C13 C16 1.525(7) . ?
C14 C15 1.434(7) . ?
C14 H8 0.9500 . ?
C15 H9 0.9500 . ?
C16 N5 1.368(7) . ?
C16 N8 1.382(7) . ?
N5 N6 1.400(6) . ?
N6 N7 1.329(7) . ?
N7 N8 1.394(6) . ?
N7 Ag1 2.463(5) 4_456 ?
N8 H10 0.74(5) . ?
C17 C18 1.437(7) . ?
C17 C22 1.441(8) . ?
C18 C19 1.425(7) . ?
C18 H11 0.9500 . ?
C19 C20 1.438(8) . ?
C19 H12 0.9500 . ?
C20 C21 1.444(7) . ?
C20 C23 1.513(7) . ?
C21 C22 1.425(7) . ?
C21 H13 0.9500 . ?
C22 H14 0.9500 . ?
C23 N9 1.368(7) . ?
C23 N12 1.388(7) . ?
N9 N10 1.410(6) . ?
N10 N11 1.351(6) . ?
N10 Ag1 2.614(5) 3_455 ?
N11 N12 1.382(6) . ?
N11 Ag1 2.300(5) . ?
Ag1 N16 2.429(5) . ?
Ag1 N7 2.463(5) 4_655 ?
Ag1 N10 2.614(5) 3_455 ?
C24 C29 1.438(8) . ?
C24 C25 1.452(8) . ?
C24 C1 1.541(7) 4 ?
C25 C26 1.439(7) . ?
C25 H15 0.9500 . ?
C26 C27 1.428(8) . ?
C26 H16 0.9500 . ?
C27 C28 1.441(8) . ?
C27 C30 1.519(7) . ?
C28 C29 1.417(7) . ?
C28 H17 0.9500 . ?
C29 H18 0.9500 . ?
C30 N16 1.353(7) . ?
C30 N13 1.386(7) . ?
N13 N14 1.398(6) . ?
N13 H19 0.8800 . ?
N14 N15 1.323(7) . ?
N15 N16 1.418(6) . ?
